data_7707762
loop_
_publ_author_name
'Chan, Tek Long'
'Lu, Zhenpin'
'Xie, Zuowei'

_publ_section_title
;
 Synthesis and structure of metallacarboranes bearing carborane-fused
 cyclopentenyl and dicarbollyl-fused cyclopentene ligands.
;
_journal_issue 30
_journal_name_full 'Dalton transactions (Cambridge, England : 2003)'
_journal_page_first 10615
_journal_page_last 10620
_journal_paper_doi 10.1039/d1dt01592c
_journal_volume 50
_journal_year 2021
_chemical_formula_sum 'C22 H34 B10 Ru'
_chemical_formula_weight 507.66
_space_group_crystal_system monoclinic
_space_group_IT_number 14
_space_group_name_Hall '-P 2ybc'
_space_group_name_H-M_alt 'P 1 21/c 1'
_atom_sites_solution_hydrogens geom
_audit_creation_method SHELXL-2013
_audit_update_record
;
2021-04-14 deposited with the CCDC.	2021-06-29 downloaded from the CCDC.
;
_cell_angle_alpha 90
_cell_angle_beta 102.413(2)
_cell_angle_gamma 90
_cell_formula_units_Z 4
_cell_length_a 14.425(2)
_cell_length_b 9.7455(14)
_cell_length_c 18.373(3)
_cell_measurement_reflns_used 9988
_cell_measurement_temperature 296(2)
_cell_measurement_theta_max 30.57
_cell_measurement_theta_min 2.27
_cell_volume 2522.5(7)
_computing_cell_refinement 'Bruker SAINT'
_computing_data_collection 'Bruker APEX2'
_computing_data_reduction 'Bruker SAINT'
_computing_molecular_graphics 'Bruker SHELXTL'
_computing_publication_material 'Bruker SHELXTL'
_computing_structure_refinement 'SHELXL-2013 (Sheldrick, 2013)'
_computing_structure_solution 'SHELXS-97 (Sheldrick, 2008)'
_diffrn_ambient_temperature 296(2)
_diffrn_measured_fraction_theta_full 0.998
_diffrn_measured_fraction_theta_max 0.997
_diffrn_measurement_device_type 'Bruker APEX-II CCD'
_diffrn_measurement_method '\f and \w scans'
_diffrn_radiation_type MoK\a
_diffrn_radiation_wavelength 0.71073
_diffrn_reflns_av_R_equivalents 0.0244
_diffrn_reflns_av_unetI/netI 0.0284
_diffrn_reflns_Laue_measured_fraction_full 0.998
_diffrn_reflns_Laue_measured_fraction_max 0.997
_diffrn_reflns_limit_h_max 20
_diffrn_reflns_limit_h_min -20
_diffrn_reflns_limit_k_max 13
_diffrn_reflns_limit_k_min -11
_diffrn_reflns_limit_l_max 26
_diffrn_reflns_limit_l_min -26
_diffrn_reflns_number 24154
_diffrn_reflns_point_group_measured_fraction_full 0.998
_diffrn_reflns_point_group_measured_fraction_max 0.997
_diffrn_reflns_theta_full 25.242
_diffrn_reflns_theta_max 30.572
_diffrn_reflns_theta_min 1.445
_exptl_absorpt_coefficient_mu 0.631
_exptl_absorpt_correction_T_max 0.7461
_exptl_absorpt_correction_T_min 0.5942
_exptl_absorpt_correction_type multi-scan
_exptl_absorpt_process_details sadabs
_exptl_crystal_colour colourless
_exptl_crystal_density_diffrn 1.337
_exptl_crystal_description block
_exptl_crystal_F_000 1040
_exptl_crystal_size_max 0.260
_exptl_crystal_size_mid 0.220
_exptl_crystal_size_min 0.200
_refine_diff_density_max 0.412
_refine_diff_density_min -0.453
_refine_diff_density_rms 0.070
_refine_ls_extinction_method none
_refine_ls_goodness_of_fit_ref 1.011
_refine_ls_hydrogen_treatment constr
_refine_ls_matrix_type full
_refine_ls_number_parameters 298
_refine_ls_number_reflns 7717
_refine_ls_number_restraints 0
_refine_ls_restrained_S_all 1.011
_refine_ls_R_factor_all 0.0385
_refine_ls_R_factor_gt 0.0271
_refine_ls_shift/su_max 0.001
_refine_ls_shift/su_mean 0.000
_refine_ls_structure_factor_coef Fsqd
_refine_ls_weighting_details 'w=1/[\s^2^(Fo^2^)+(0.0432P)^2^+0.7669P] where P=(Fo^2^+2Fc^2^)/3'
_refine_ls_weighting_scheme calc
_refine_ls_wR_factor_gt 0.0734
_refine_ls_wR_factor_ref 0.0812
_reflns_Friedel_coverage 0.000
_reflns_number_gt 6273
_reflns_number_total 7717
_reflns_threshold_expression 'I > 2\s(I)'
_cod_data_source_file d1dt01592c2.cif
_cod_data_source_block 4
_cod_depositor_comments 'Adding full bibliography for 7707759--7707764.cif.'
_cod_original_cell_volume 2522.5(6)
_cod_original_sg_symbol_H-M 'P 21/c'
_cod_database_code 7707762
_shelx_space_group_comment
; 
The symmetry employed for this shelxl refinement is uniquely defined 
by the following loop, which should always be used as a source of 
symmetry information in preference to the above space-group names. 
They are only intended as comments. 
;
_shelx_estimated_absorpt_t_min 0.853
_shelx_estimated_absorpt_t_max 0.884
_shelxl_version_number 2013-4

loop_
_space_group_symop_operation_xyz
'x, y, z'
'-x, y+1/2, -z+1/2'
'-x, -y, -z'
'x, -y-1/2, z-1/2'

loop_
_atom_site_label
_atom_site_type_symbol
_atom_site_fract_x
_atom_site_fract_y
_atom_site_fract_z
_atom_site_U_iso_or_equiv
_atom_site_adp_type
_atom_site_occupancy
_atom_site_site_symmetry_order
_atom_site_calc_flag
_atom_site_refinement_flags_posn
_atom_site_refinement_flags_adp
_atom_site_refinement_flags_occupancy
_atom_site_disorder_assembly
_atom_site_disorder_group
Ru1 Ru 0.26729(2) 0.14700(2) 0.05397(2) 0.02973(5) Uani 1 1 d . . . . .
B3 B 0.21524(16) -0.0908(2) 0.22868(12) 0.0388(4) Uani 1 1 d . . . . .
H3 H 0.1405 -0.1231 0.2195 0.047 Uiso 1 1 calc R U . . .
B4 B 0.30649(18) -0.2082(2) 0.22077(13) 0.0426(5) Uani 1 1 d . . . . .
H4 H 0.2908 -0.3166 0.2068 0.051 Uiso 1 1 calc R U . . .
B5 B 0.39655(16) -0.1165(2) 0.18705(12) 0.0388(4) Uani 1 1 d . . . . .
H5 H 0.4386 -0.1668 0.1513 0.047 Uiso 1 1 calc R U . . .
B6 B 0.36071(13) 0.0568(2) 0.17420(10) 0.0312(3) Uani 1 1 d . . . . .
H6 H 0.3790 0.1198 0.1296 0.037 Uiso 1 1 calc R U . . .
B7 B 0.26196(16) 0.0378(2) 0.29425(11) 0.0383(4) Uani 1 1 d . . . . .
H7 H 0.2174 0.0886 0.3278 0.046 Uiso 1 1 calc R U . . .
B8 B 0.29950(18) -0.1368(2) 0.30902(13) 0.0439(5) Uani 1 1 d . . . . .
H8 H 0.2806 -0.1998 0.3534 0.053 Uiso 1 1 calc R U . . .
B9 B 0.41211(18) -0.1530(2) 0.28355(13) 0.0427(5) Uani 1 1 d . . . . .
H9 H 0.4658 -0.2268 0.3115 0.051 Uiso 1 1 calc R U . . .
B10 B 0.44597(15) 0.0109(2) 0.25410(12) 0.0392(4) Uani 1 1 d . . . . .
H10 H 0.5207 0.0428 0.2628 0.047 Uiso 1 1 calc R U . . .
B11 B 0.35331(15) 0.1290(2) 0.26049(11) 0.0357(4) Uani 1 1 d . . . . .
H11 H 0.3676 0.2385 0.2727 0.043 Uiso 1 1 calc R U . . .
B12 B 0.38448(16) -0.0008(2) 0.32913(11) 0.0412(4) Uani 1 1 d . . . . .
H12 H 0.4199 0.0244 0.3868 0.049 Uiso 1 1 calc R U . . .
C1 C 0.27964(13) -0.07421(16) 0.15931(9) 0.0326(3) Uani 1 1 d . . . . .
C2 C 0.25449(12) 0.06627(16) 0.20157(9) 0.0296(3) Uani 1 1 d . . . . .
C3 C 0.18378(12) 0.14016(16) 0.14147(9) 0.0310(3) Uani 1 1 d . . . . .
C4 C 0.15129(13) 0.04407(18) 0.08199(10) 0.0359(3) Uani 1 1 d . . . . .
H4A H 0.0870 0.0431 0.0508 0.043 Uiso 1 1 calc R U . . .
C5 C 0.22028(14) -0.06088(18) 0.08165(10) 0.0370(4) Uani 1 1 d . . . . .
C6 C 0.2063(2) -0.1835(2) 0.03093(13) 0.0592(6) Uani 1 1 d . . . . .
H6A H 0.1861 -0.2603 0.0563 0.089 Uiso 1 1 calc R U . . .
H6B H 0.2650 -0.2054 0.0170 0.089 Uiso 1 1 calc R U . . .
H6C H 0.1588 -0.1631 -0.0130 0.089 Uiso 1 1 calc R U . . .
C7 C 0.12566(12) 0.25375(18) 0.16142(9) 0.0332(3) Uani 1 1 d . . . . .
C8 C 0.16693(15) 0.3767(2) 0.19040(11) 0.0424(4) Uani 1 1 d . . . . .
H8A H 0.2324 0.3876 0.1988 0.051 Uiso 1 1 calc R U . . .
C9 C 0.11034(18) 0.4843(2) 0.20706(12) 0.0512(5) Uani 1 1 d . . . . .
H9A H 0.1385 0.5661 0.2264 0.061 Uiso 1 1 calc R U . . .
C10 C 0.01358(17) 0.4694(3) 0.19499(12) 0.0550(6) Uani 1 1 d . . . . .
H10A H -0.0237 0.5411 0.2060 0.066 Uiso 1 1 calc R U . . .
C11 C -0.02810(16) 0.3484(3) 0.16656(14) 0.0560(6) Uani 1 1 d . . . . .
H11A H -0.0937 0.3385 0.1579 0.067 Uiso 1 1 calc R U . . .
C12 C 0.02782(14) 0.2408(2) 0.15066(12) 0.0456(4) Uani 1 1 d . . . . .
H12A H -0.0009 0.1586 0.1325 0.055 Uiso 1 1 calc R U . . .
C13 C 0.29197(18) 0.14657(19) -0.06149(10) 0.0442(4) Uani 1 1 d . . . . .
C14 C 0.35899(15) 0.2345(2) -0.01666(10) 0.0406(4) Uani 1 1 d . . . . .
C15 C 0.30886(14) 0.34322(17) 0.01163(10) 0.0370(4) Uani 1 1 d . . . . .
C16 C 0.20982(14) 0.32097(19) -0.01603(10) 0.0386(4) Uani 1 1 d . . . . .
C17 C 0.19902(16) 0.1974(2) -0.06009(10) 0.0437(4) Uani 1 1 d . . . . .
C18 C 0.3149(2) 0.0257(3) -0.10588(13) 0.0703(8) Uani 1 1 d . . . . .
H18A H 0.3219 0.0564 -0.1540 0.105 Uiso 1 1 calc R U . . .
H18B H 0.2644 -0.0402 -0.1117 0.105 Uiso 1 1 calc R U . . .
H18C H 0.3730 -0.0160 -0.0801 0.105 Uiso 1 1 calc R U . . .
C19 C 0.46541(17) 0.2229(3) -0.00369(14) 0.0597(6) Uani 1 1 d . . . . .
H19A H 0.4873 0.2699 -0.0428 0.089 Uiso 1 1 calc R U . . .
H19B H 0.4831 0.1279 -0.0035 0.089 Uiso 1 1 calc R U . . .
H19C H 0.4937 0.2635 0.0435 0.089 Uiso 1 1 calc R U . . .
C20 C 0.35296(18) 0.4662(2) 0.05438(13) 0.0552(5) Uani 1 1 d . . . . .
H20A H 0.3629 0.5364 0.0202 0.083 Uiso 1 1 calc R U . . .
H20B H 0.4127 0.4409 0.0857 0.083 Uiso 1 1 calc R U . . .
H20C H 0.3115 0.5003 0.0847 0.083 Uiso 1 1 calc R U . . .
C21 C 0.13098(18) 0.4154(3) -0.00558(14) 0.0574(6) Uani 1 1 d . . . . .
H21A H 0.1199 0.4829 -0.0445 0.086 Uiso 1 1 calc R U . . .
H21B H 0.1487 0.4603 0.0419 0.086 Uiso 1 1 calc R U . . .
H21C H 0.0741 0.3630 -0.0075 0.086 Uiso 1 1 calc R U . . .
C22 C 0.1066(2) 0.1447(3) -0.10513(13) 0.0654(7) Uani 1 1 d . . . . .
H22A H 0.0947 0.1850 -0.1539 0.098 Uiso 1 1 calc R U . . .
H22B H 0.0561 0.1687 -0.0809 0.098 Uiso 1 1 calc R U . . .
H22C H 0.1097 0.0467 -0.1094 0.098 Uiso 1 1 calc R U . . .

loop_
_atom_site_aniso_label
_atom_site_aniso_U_11
_atom_site_aniso_U_22
_atom_site_aniso_U_33
_atom_site_aniso_U_23
_atom_site_aniso_U_13
_atom_site_aniso_U_12
Ru1 0.03657(8) 0.02564(7) 0.02584(7) -0.00002(4) 0.00415(5) -0.00148(5)
B3 0.0432(11) 0.0350(10) 0.0411(10) 0.0063(8) 0.0156(8) -0.0028(8)
B4 0.0555(13) 0.0280(9) 0.0450(11) 0.0070(8) 0.0124(9) 0.0024(9)
B5 0.0419(11) 0.0358(10) 0.0403(10) 0.0028(8) 0.0126(8) 0.0096(8)
B6 0.0322(9) 0.0309(8) 0.0311(8) 0.0029(7) 0.0077(7) 0.0004(7)
B7 0.0429(11) 0.0424(11) 0.0313(8) 0.0034(7) 0.0117(8) 0.0062(8)
B8 0.0536(13) 0.0408(11) 0.0401(10) 0.0135(8) 0.0161(9) 0.0059(9)
B9 0.0483(12) 0.0392(11) 0.0410(10) 0.0103(8) 0.0104(9) 0.0127(9)
B10 0.0352(10) 0.0425(11) 0.0385(9) 0.0047(8) 0.0048(8) 0.0057(8)
B11 0.0381(10) 0.0351(10) 0.0313(8) -0.0016(7) 0.0017(7) 0.0035(8)
B12 0.0448(11) 0.0456(11) 0.0320(9) 0.0032(8) 0.0052(8) 0.0087(9)
C1 0.0406(9) 0.0240(7) 0.0341(7) -0.0002(6) 0.0100(6) -0.0004(6)
C2 0.0322(7) 0.0261(7) 0.0303(7) 0.0005(5) 0.0065(6) 0.0014(6)
C3 0.0298(7) 0.0296(8) 0.0316(7) 0.0006(6) 0.0023(6) 0.0002(6)
C4 0.0346(8) 0.0346(8) 0.0359(8) -0.0008(6) 0.0016(6) -0.0074(7)
C5 0.0471(10) 0.0270(8) 0.0353(8) -0.0032(6) 0.0051(7) -0.0065(7)
C6 0.0855(18) 0.0356(10) 0.0497(12) -0.0127(9) -0.0006(11) -0.0061(11)
C7 0.0341(8) 0.0345(8) 0.0302(7) 0.0034(6) 0.0053(6) 0.0044(6)
C8 0.0403(10) 0.0387(10) 0.0480(10) -0.0035(8) 0.0089(8) 0.0037(8)
C9 0.0662(14) 0.0367(10) 0.0508(11) -0.0038(8) 0.0132(10) 0.0111(9)
C10 0.0592(13) 0.0588(13) 0.0478(11) 0.0051(9) 0.0135(10) 0.0287(11)
C11 0.0377(10) 0.0709(16) 0.0605(13) 0.0008(11) 0.0127(9) 0.0148(10)
C12 0.0366(9) 0.0481(11) 0.0522(11) -0.0009(9) 0.0095(8) 0.0010(8)
C13 0.0687(13) 0.0358(9) 0.0290(8) 0.0018(7) 0.0125(8) 0.0013(9)
C14 0.0511(11) 0.0395(9) 0.0330(8) 0.0079(7) 0.0133(7) 0.0015(8)
C15 0.0468(10) 0.0299(8) 0.0329(8) 0.0052(6) 0.0055(7) -0.0031(7)
C16 0.0471(10) 0.0343(8) 0.0314(8) 0.0066(6) 0.0019(7) 0.0012(7)
C17 0.0556(11) 0.0422(10) 0.0281(8) 0.0028(7) -0.0029(7) -0.0077(9)
C18 0.120(2) 0.0522(13) 0.0407(11) -0.0075(10) 0.0214(13) 0.0120(14)
C19 0.0536(13) 0.0696(16) 0.0604(13) 0.0157(12) 0.0227(11) 0.0090(11)
C20 0.0663(14) 0.0387(11) 0.0577(12) -0.0047(9) 0.0067(11) -0.0131(10)
C21 0.0578(13) 0.0556(13) 0.0542(12) 0.0121(10) 0.0018(10) 0.0179(11)
C22 0.0741(17) 0.0675(16) 0.0416(11) 0.0008(10) -0.0167(11) -0.0184(13)

loop_
_atom_type_symbol
_atom_type_description
_atom_type_scat_dispersion_real
_atom_type_scat_dispersion_imag
_atom_type_scat_source
C C 0.0033 0.0016 'International Tables Vol C Tables 4.2.6.8 and 6.1.1.4'
H H 0.0000 0.0000 'International Tables Vol C Tables 4.2.6.8 and 6.1.1.4'
B B 0.0013 0.0007 'International Tables Vol C Tables 4.2.6.8 and 6.1.1.4'
Ru Ru -1.2594 0.8363 'International Tables Vol C Tables 4.2.6.8 and 6.1.1.4'

loop_
_geom_angle_atom_site_label_1
_geom_angle_atom_site_label_2
_geom_angle_atom_site_label_3
_geom_angle
_geom_angle_site_symmetry_1
_geom_angle_site_symmetry_3
_geom_angle_publ_flag
C4 Ru1 C17 97.13(7) . . ?
C4 Ru1 C16 107.04(7) . . ?
C17 Ru1 C16 38.67(7) . . ?
C4 Ru1 C15 142.43(7) . . ?
C17 Ru1 C15 64.09(7) . . ?
C16 Ru1 C15 38.03(7) . . ?
C4 Ru1 C3 38.87(6) . . ?
C17 Ru1 C3 120.29(8) . . ?
C16 Ru1 C3 104.78(7) . . ?
C15 Ru1 C3 121.17(6) . . ?
C4 Ru1 C14 158.84(7) . . ?
C17 Ru1 C14 63.34(8) . . ?
C16 Ru1 C14 63.52(7) . . ?
C15 Ru1 C14 38.16(7) . . ?
C3 Ru1 C14 157.99(7) . . ?
C4 Ru1 C13 122.01(8) . . ?
C17 Ru1 C13 38.06(9) . . ?
C16 Ru1 C13 63.75(7) . . ?
C15 Ru1 C13 63.39(7) . . ?
C3 Ru1 C13 156.70(8) . . ?
C14 Ru1 C13 37.21(8) . . ?
C4 Ru1 C5 38.32(7) . . ?
C17 Ru1 C5 109.17(7) . . ?
C16 Ru1 C5 138.17(7) . . ?
C15 Ru1 C5 172.61(6) . . ?
C3 Ru1 C5 64.29(6) . . ?
C14 Ru1 C5 137.15(7) . . ?
C13 Ru1 C5 109.54(7) . . ?
C4 Ru1 B6 85.52(7) . . ?
C17 Ru1 B6 169.59(7) . . ?
C16 Ru1 B6 149.65(7) . . ?
C15 Ru1 B6 119.03(7) . . ?
C3 Ru1 B6 67.60(6) . . ?
C14 Ru1 B6 112.26(7) . . ?
C13 Ru1 B6 132.74(7) . . ?
C5 Ru1 B6 67.02(6) . . ?
C1 B3 C2 56.68(9) . . ?
C1 B3 B8 104.93(15) . . ?
C2 B3 B8 104.83(15) . . ?
C1 B3 B7 104.36(14) . . ?
C2 B3 B7 58.14(11) . . ?
B8 B3 B7 60.98(13) . . ?
C1 B3 B4 58.46(11) . . ?
C2 B3 B4 104.52(14) . . ?
B8 B3 B4 60.82(13) . . ?
B7 B3 B4 109.39(16) . . ?
C1 B3 H3 125.0 . . ?
C2 B3 H3 125.1 . . ?
B8 B3 H3 122.3 . . ?
B7 B3 H3 121.7 . . ?
B4 B3 H3 121.5 . . ?
C1 B4 B3 59.77(11) . . ?
C1 B4 B9 103.69(14) . . ?
B3 B4 B9 107.36(16) . . ?
C1 B4 B8 104.64(14) . . ?
B3 B4 B8 59.14(13) . . ?
B9 B4 B8 60.21(14) . . ?
C1 B4 B5 58.08(11) . . ?
B3 B4 B5 108.24(14) . . ?
B9 B4 B5 59.47(13) . . ?
B8 B4 B5 107.84(16) . . ?
C1 B4 H4 124.9 . . ?
B3 B4 H4 121.4 . . ?
B9 B4 H4 123.0 . . ?
B8 B4 H4 122.5 . . ?
B5 B4 H4 121.7 . . ?
C1 B5 B6 59.10(10) . . ?
C1 B5 B9 104.58(14) . . ?
B6 B5 B9 107.17(14) . . ?
C1 B5 B10 105.10(14) . . ?
B6 B5 B10 59.31(11) . . ?
B9 B5 B10 60.26(13) . . ?
C1 B5 B4 58.66(12) . . ?
B6 B5 B4 108.01(14) . . ?
B9 B5 B4 60.04(13) . . ?
B10 B5 B4 108.62(15) . . ?
C1 B5 H5 124.5 . . ?
B6 B5 H5 121.9 . . ?
B9 B5 H5 122.7 . . ?
B10 B5 H5 122.1 . . ?
B4 B5 H5 121.2 . . ?
C1 B6 C2 57.63(10) . . ?
C1 B6 B10 105.94(14) . . ?
C2 B6 B10 106.12(13) . . ?
C1 B6 B11 105.70(13) . . ?
C2 B6 B11 58.86(10) . . ?
B10 B6 B11 61.08(11) . . ?
C1 B6 B5 58.61(11) . . ?
C2 B6 B5 105.46(13) . . ?
B10 B6 B5 60.88(12) . . ?
B11 B6 B5 109.57(13) . . ?
C1 B6 Ru1 84.30(9) . . ?
C2 B6 Ru1 83.90(9) . . ?
B10 B6 Ru1 168.36(13) . . ?
B11 B6 Ru1 122.19(11) . . ?
B5 B6 Ru1 122.92(12) . . ?
C1 B6 H6 124.2 . . ?
C2 B6 H6 124.1 . . ?
B10 B6 H6 121.8 . . ?
B11 B6 H6 121.2 . . ?
B5 B6 H6 121.5 . . ?
Ru1 B6 H6 46.6 . . ?
C2 B7 B3 60.15(11) . . ?
C2 B7 B12 103.76(14) . . ?
B3 B7 B12 107.35(15) . . ?
C2 B7 B8 104.99(14) . . ?
B3 B7 B8 59.19(13) . . ?
B12 B7 B8 60.08(13) . . ?
C2 B7 B11 58.08(10) . . ?
B3 B7 B11 108.32(13) . . ?
B12 B7 B11 59.22(12) . . ?
B8 B7 B11 107.53(15) . . ?
C2 B7 H7 124.6 . . ?
B3 B7 H7 121.2 . . ?
B12 B7 H7 123.1 . . ?
B8 B7 H7 122.5 . . ?
B11 B7 H7 121.9 . . ?
B3 B8 B4 60.03(13) . . ?
B3 B8 B7 59.83(12) . . ?
B4 B8 B7 107.85(14) . . ?
B3 B8 B12 107.70(14) . . ?
B4 B8 B12 107.81(15) . . ?
B7 B8 B12 59.88(12) . . ?
B3 B8 B9 107.78(15) . . ?
B4 B8 B9 59.84(13) . . ?
B7 B8 B9 107.80(15) . . ?
B12 B8 B9 59.96(13) . . ?
B3 B8 H8 121.9 . . ?
B4 B8 H8 121.8 . . ?
B7 B8 H8 121.9 . . ?
B12 B8 H8 121.9 . . ?
B9 B8 H8 121.8 . . ?
B5 B9 B4 60.49(13) . . ?
B5 B9 B10 60.19(12) . . ?
B4 B9 B10 108.93(14) . . ?
B5 B9 B12 107.99(14) . . ?
B4 B9 B12 107.88(16) . . ?
B10 B9 B12 60.29(12) . . ?
B5 B9 B8 108.45(16) . . ?
B4 B9 B8 59.95(14) . . ?
B10 B9 B8 108.84(15) . . ?
B12 B9 B8 59.96(13) . . ?
B5 B9 H9 121.5 . . ?
B4 B9 H9 121.4 . . ?
B10 B9 H9 121.0 . . ?
B12 B9 H9 121.9 . . ?
B8 B9 H9 121.5 . . ?
B6 B10 B5 59.81(12) . . ?
B6 B10 B11 59.47(11) . . ?
B5 B10 B11 107.45(14) . . ?
B6 B10 B9 107.00(15) . . ?
B5 B10 B9 59.55(13) . . ?
B11 B10 B9 107.38(15) . . ?
B6 B10 B12 106.54(14) . . ?
B5 B10 B12 107.18(16) . . ?
B11 B10 B12 59.39(12) . . ?
B9 B10 B12 59.91(12) . . ?
B6 B10 H10 122.5 . . ?
B5 B10 H10 122.0 . . ?
B11 B10 H10 122.1 . . ?
B9 B10 H10 122.1 . . ?
B12 B10 H10 122.4 . . ?
C2 B11 B6 59.28(10) . . ?
C2 B11 B12 104.15(14) . . ?
B6 B11 B12 107.45(14) . . ?
C2 B11 B10 105.18(14) . . ?
B6 B11 B10 59.45(11) . . ?
B12 B11 B10 60.56(12) . . ?
C2 B11 B7 58.00(11) . . ?
B6 B11 B7 107.61(14) . . ?
B12 B11 B7 59.80(12) . . ?
B10 B11 B7 108.44(15) . . ?
C2 B11 H11 124.8 . . ?
B6 B11 H11 121.8 . . ?
B12 B11 H11 122.6 . . ?
B10 B11 H11 121.9 . . ?
B7 B11 H11 121.7 . . ?
B11 B12 B7 60.98(12) . . ?
B11 B12 B8 108.89(15) . . ?
B7 B12 B8 60.04(13) . . ?
B11 B12 B9 107.82(14) . . ?
B7 B12 B9 108.02(16) . . ?
B8 B12 B9 60.08(13) . . ?
B11 B12 B10 60.05(12) . . ?
B7 B12 B10 108.97(14) . . ?
B8 B12 B10 108.54(15) . . ?
B9 B12 B10 59.80(12) . . ?
B11 B12 H12 121.3 . . ?
B7 B12 H12 121.2 . . ?
B8 B12 H12 121.3 . . ?
B9 B12 H12 122.1 . . ?
B10 B12 H12 121.4 . . ?
C5 C1 C2 103.69(13) . . ?
C5 C1 B5 129.03(15) . . ?
C2 C1 B5 111.30(13) . . ?
C5 C1 B6 108.49(13) . . ?
C2 C1 B6 61.23(10) . . ?
B5 C1 B6 62.29(12) . . ?
C5 C1 B4 133.83(15) . . ?
C2 C1 B4 111.26(13) . . ?
B5 C1 B4 63.26(13) . . ?
B6 C1 B4 114.35(14) . . ?
C5 C1 B3 114.75(15) . . ?
C2 C1 B3 61.76(11) . . ?
B5 C1 B3 114.12(14) . . ?
B6 C1 B3 113.98(13) . . ?
B4 C1 B3 61.77(12) . . ?
C3 C2 C1 103.46(12) . . ?
C3 C2 B7 133.90(14) . . ?
C1 C2 B7 111.16(13) . . ?
C3 C2 B11 129.17(14) . . ?
C1 C2 B11 110.92(13) . . ?
B7 C2 B11 63.92(12) . . ?
C3 C2 B6 108.42(13) . . ?
C1 C2 B6 61.13(10) . . ?
B7 C2 B6 114.54(13) . . ?
B11 C2 B6 61.86(11) . . ?
C3 C2 B3 114.65(14) . . ?
C1 C2 B3 61.56(11) . . ?
B7 C2 B3 61.71(12) . . ?
B11 C2 B3 114.33(13) . . ?
B6 C2 B3 113.72(13) . . ?
C4 C3 C7 124.40(15) . . ?
C4 C3 C2 107.61(14) . . ?
C7 C3 C2 120.20(14) . . ?
C4 C3 Ru1 66.81(10) . . ?
C7 C3 Ru1 125.74(11) . . ?
C2 C3 Ru1 99.09(10) . . ?
C5 C4 C3 110.85(15) . . ?
C5 C4 Ru1 75.47(11) . . ?
C3 C4 Ru1 74.32(10) . . ?
C5 C4 H4A 124.3 . . ?
C3 C4 H4A 124.3 . . ?
Ru1 C4 H4A 124.3 . . ?
C4 C5 C6 124.85(18) . . ?
C4 C5 C1 108.24(14) . . ?
C6 C5 C1 119.56(17) . . ?
C4 C5 Ru1 66.21(10) . . ?
C6 C5 Ru1 126.04(15) . . ?
C1 C5 Ru1 98.97(10) . . ?
C5 C6 H6A 109.5 . . ?
C5 C6 H6B 109.5 . . ?
H6A C6 H6B 109.5 . . ?
C5 C6 H6C 109.5 . . ?
H6A C6 H6C 109.5 . . ?
H6B C6 H6C 109.5 . . ?
C12 C7 C8 118.10(17) . . ?
C12 C7 C3 120.58(17) . . ?
C8 C7 C3 121.32(16) . . ?
C7 C8 C9 120.4(2) . . ?
C7 C8 H8A 119.8 . . ?
C9 C8 H8A 119.8 . . ?
C10 C9 C8 120.3(2) . . ?
C10 C9 H9A 119.8 . . ?
C8 C9 H9A 119.8 . . ?
C9 C10 C11 119.9(2) . . ?
C9 C10 H10A 120.0 . . ?
C11 C10 H10A 120.0 . . ?
C10 C11 C12 120.0(2) . . ?
C10 C11 H11A 120.0 . . ?
C12 C11 H11A 120.0 . . ?
C7 C12 C11 121.2(2) . . ?
C7 C12 H12A 119.4 . . ?
C11 C12 H12A 119.4 . . ?
C14 C13 C17 107.74(17) . . ?
C14 C13 C18 125.8(2) . . ?
C17 C13 C18 126.4(2) . . ?
C14 C13 Ru1 70.94(10) . . ?
C17 C13 Ru1 68.93(10) . . ?
C18 C13 Ru1 127.96(14) . . ?
C13 C14 C15 108.78(18) . . ?
C13 C14 C19 126.3(2) . . ?
C15 C14 C19 124.8(2) . . ?
C13 C14 Ru1 71.86(11) . . ?
C15 C14 Ru1 70.27(10) . . ?
C19 C14 Ru1 126.56(14) . . ?
C16 C15 C14 107.55(16) . . ?
C16 C15 C20 126.05(19) . . ?
C14 C15 C20 126.01(19) . . ?
C16 C15 Ru1 70.43(10) . . ?
C14 C15 Ru1 71.57(10) . . ?
C20 C15 Ru1 128.96(14) . . ?
C15 C16 C17 107.84(18) . . ?
C15 C16 C21 125.98(19) . . ?
C17 C16 C21 126.1(2) . . ?
C15 C16 Ru1 71.54(10) . . ?
C17 C16 Ru1 70.30(10) . . ?
C21 C16 Ru1 126.95(14) . . ?
C13 C17 C16 108.05(18) . . ?
C13 C17 C22 126.5(2) . . ?
C16 C17 C22 124.9(2) . . ?
C13 C17 Ru1 73.00(11) . . ?
C16 C17 Ru1 71.03(10) . . ?
C22 C17 Ru1 128.30(15) . . ?
C13 C18 H18A 109.5 . . ?
C13 C18 H18B 109.5 . . ?
H18A C18 H18B 109.5 . . ?
C13 C18 H18C 109.5 . . ?
H18A C18 H18C 109.5 . . ?
H18B C18 H18C 109.5 . . ?
C14 C19 H19A 109.5 . . ?
C14 C19 H19B 109.5 . . ?
H19A C19 H19B 109.5 . . ?
C14 C19 H19C 109.5 . . ?
H19A C19 H19C 109.5 . . ?
H19B C19 H19C 109.5 . . ?
C15 C20 H20A 109.5 . . ?
C15 C20 H20B 109.5 . . ?
H20A C20 H20B 109.5 . . ?
C15 C20 H20C 109.5 . . ?
H20A C20 H20C 109.5 . . ?
H20B C20 H20C 109.5 . . ?
C16 C21 H21A 109.5 . . ?
C16 C21 H21B 109.5 . . ?
H21A C21 H21B 109.5 . . ?
C16 C21 H21C 109.5 . . ?
H21A C21 H21C 109.5 . . ?
H21B C21 H21C 109.5 . . ?
C17 C22 H22A 109.5 . . ?
C17 C22 H22B 109.5 . . ?
H22A C22 H22B 109.5 . . ?
C17 C22 H22C 109.5 . . ?
H22A C22 H22C 109.5 . . ?
H22B C22 H22C 109.5 . . ?

loop_
_geom_bond_atom_site_label_1
_geom_bond_atom_site_label_2
_geom_bond_distance
_geom_bond_site_symmetry_2
_geom_bond_publ_flag
Ru1 C4 2.1074(17) . ?
Ru1 C17 2.1714(18) . ?
Ru1 C16 2.1811(18) . ?
Ru1 C15 2.1959(17) . ?
Ru1 C3 2.2073(17) . ?
Ru1 C14 2.2132(18) . ?
Ru1 C13 2.2252(19) . ?
Ru1 C5 2.2295(18) . ?
Ru1 B6 2.4877(18) . ?
B3 C1 1.738(3) . ?
B3 C2 1.742(3) . ?
B3 B8 1.757(3) . ?
B3 B7 1.768(3) . ?
B3 B4 1.773(3) . ?
B3 H3 1.1000 . ?
B4 C1 1.715(3) . ?
B4 B9 1.785(4) . ?
B4 B8 1.787(3) . ?
B4 B5 1.793(3) . ?
B4 H4 1.1000 . ?
B5 C1 1.704(3) . ?
B5 B6 1.767(3) . ?
B5 B9 1.775(3) . ?
B5 B10 1.786(3) . ?
B5 H5 1.1000 . ?
B6 C1 1.713(3) . ?
B6 C2 1.715(2) . ?
B6 B10 1.758(3) . ?
B6 B11 1.759(3) . ?
B6 H6 1.1000 . ?
B7 C2 1.706(2) . ?
B7 B12 1.786(3) . ?
B7 B8 1.789(3) . ?
B7 B11 1.807(3) . ?
B7 H7 1.1000 . ?
B8 B12 1.789(3) . ?
B8 B9 1.791(3) . ?
B8 H8 1.1000 . ?
B9 B10 1.787(3) . ?
B9 B12 1.789(3) . ?
B9 H9 1.1000 . ?
B10 B11 1.787(3) . ?
B10 B12 1.796(3) . ?
B10 H10 1.1000 . ?
B11 C2 1.707(3) . ?
B11 B12 1.775(3) . ?
B11 H11 1.1000 . ?
B12 H12 1.1000 . ?
C1 C5 1.504(2) . ?
C1 C2 1.652(2) . ?
C2 C3 1.515(2) . ?
C3 C4 1.439(2) . ?
C3 C7 1.481(2) . ?
C4 C5 1.428(3) . ?
C4 H4A 0.9800 . ?
C5 C6 1.502(3) . ?
C6 H6A 0.9600 . ?
C6 H6B 0.9600 . ?
C6 H6C 0.9600 . ?
C7 C12 1.388(3) . ?
C7 C8 1.392(3) . ?
C8 C9 1.402(3) . ?
C8 H8A 0.9300 . ?
C9 C10 1.373(4) . ?
C9 H9A 0.9300 . ?
C10 C11 1.374(4) . ?
C10 H10A 0.9300 . ?
C11 C12 1.392(3) . ?
C11 H11A 0.9300 . ?
C12 H12A 0.9300 . ?
C13 C14 1.416(3) . ?
C13 C17 1.435(3) . ?
C13 C18 1.509(3) . ?
C14 C15 1.441(3) . ?
C14 C19 1.506(3) . ?
C15 C16 1.426(3) . ?
C15 C20 1.498(3) . ?
C16 C17 1.441(3) . ?
C16 C21 1.507(3) . ?
C17 C22 1.501(3) . ?
C18 H18A 0.9600 . ?
C18 H18B 0.9600 . ?
C18 H18C 0.9600 . ?
C19 H19A 0.9600 . ?
C19 H19B 0.9600 . ?
C19 H19C 0.9600 . ?
C20 H20A 0.9600 . ?
C20 H20B 0.9600 . ?
C20 H20C 0.9600 . ?
C21 H21A 0.9600 . ?
C21 H21B 0.9600 . ?
C21 H21C 0.9600 . ?
C22 H22A 0.9600 . ?
C22 H22B 0.9600 . ?
C22 H22C 0.9600 . ?

loop_
_geom_torsion_atom_site_label_1
_geom_torsion_atom_site_label_2
_geom_torsion_atom_site_label_3
_geom_torsion_atom_site_label_4
_geom_torsion
_geom_torsion_site_symmetry_1
_geom_torsion_site_symmetry_2
_geom_torsion_site_symmetry_3
_geom_torsion_site_symmetry_4
_geom_torsion_publ_flag
C2 B3 B4 C1 -34.44(12) . . . . ?
B8 B3 B4 C1 -133.54(16) . . . . ?
B7 B3 B4 C1 -95.30(15) . . . . ?
C1 B3 B4 B9 96.02(15) . . . . ?
C2 B3 B4 B9 61.58(17) . . . . ?
B8 B3 B4 B9 -37.52(14) . . . . ?
B7 B3 B4 B9 0.72(19) . . . . ?
C1 B3 B4 B8 133.54(16) . . . . ?
C2 B3 B4 B8 99.10(15) . . . . ?
B7 B3 B4 B8 38.23(14) . . . . ?
C1 B3 B4 B5 33.24(13) . . . . ?
C2 B3 B4 B5 -1.20(19) . . . . ?
B8 B3 B4 B5 -100.30(17) . . . . ?
B7 B3 B4 B5 -62.06(18) . . . . ?
B3 B4 B5 C1 -33.91(14) . . . . ?
B9 B4 B5 C1 -133.72(15) . . . . ?
B8 B4 B5 C1 -96.45(16) . . . . ?
C1 B4 B5 B6 33.89(13) . . . . ?
B3 B4 B5 B6 0.0(2) . . . . ?
B9 B4 B5 B6 -99.83(16) . . . . ?
B8 B4 B5 B6 -62.56(19) . . . . ?
C1 B4 B5 B9 133.72(15) . . . . ?
B3 B4 B5 B9 99.81(17) . . . . ?
B8 B4 B5 B9 37.27(14) . . . . ?
C1 B4 B5 B10 96.71(15) . . . . ?
B3 B4 B5 B10 62.79(19) . . . . ?
B9 B4 B5 B10 -37.01(14) . . . . ?
B8 B4 B5 B10 0.3(2) . . . . ?
B9 B5 B6 C1 -97.01(16) . . . . ?
B10 B5 B6 C1 -135.10(14) . . . . ?
B4 B5 B6 C1 -33.71(13) . . . . ?
C1 B5 B6 C2 34.98(12) . . . . ?
B9 B5 B6 C2 -62.03(18) . . . . ?
B10 B5 B6 C2 -100.12(14) . . . . ?
B4 B5 B6 C2 1.27(18) . . . . ?
C1 B5 B6 B10 135.10(14) . . . . ?
B9 B5 B6 B10 38.08(15) . . . . ?
B4 B5 B6 B10 101.39(16) . . . . ?
C1 B5 B6 B11 96.87(14) . . . . ?
B9 B5 B6 B11 -0.1(2) . . . . ?
B10 B5 B6 B11 -38.23(14) . . . . ?
B4 B5 B6 B11 63.16(18) . . . . ?
C1 B5 B6 Ru1 -57.76(12) . . . . ?
B9 B5 B6 Ru1 -154.77(13) . . . . ?
B10 B5 B6 Ru1 167.15(15) . . . . ?
B4 B5 B6 Ru1 -91.46(16) . . . . ?
C1 B3 B7 C2 34.25(12) . . . . ?
B8 B3 B7 C2 133.58(15) . . . . ?
B4 B3 B7 C2 95.41(14) . . . . ?
C1 B3 B7 B12 -61.96(17) . . . . ?
C2 B3 B7 B12 -96.21(15) . . . . ?
B8 B3 B7 B12 37.37(14) . . . . ?
B4 B3 B7 B12 -0.80(19) . . . . ?
C1 B3 B7 B8 -99.33(16) . . . . ?
C2 B3 B7 B8 -133.58(15) . . . . ?
B4 B3 B7 B8 -38.17(14) . . . . ?
C1 B3 B7 B11 0.57(18) . . . . ?
C2 B3 B7 B11 -33.68(13) . . . . ?
B8 B3 B7 B11 99.90(16) . . . . ?
B4 B3 B7 B11 61.73(17) . . . . ?
C1 B3 B8 B4 -39.75(13) . . . . ?
C2 B3 B8 B4 -98.59(15) . . . . ?
B7 B3 B8 B4 -138.12(15) . . . . ?
C1 B3 B8 B7 98.37(15) . . . . ?
C2 B3 B8 B7 39.53(13) . . . . ?
B4 B3 B8 B7 138.12(15) . . . . ?
C1 B3 B8 B12 61.00(18) . . . . ?
C2 B3 B8 B12 2.16(19) . . . . ?
B7 B3 B8 B12 -37.37(14) . . . . ?
B4 B3 B8 B12 100.75(17) . . . . ?
C1 B3 B8 B9 -2.29(19) . . . . ?
C2 B3 B8 B9 -61.13(18) . . . . ?
B7 B3 B8 B9 -100.66(16) . . . . ?
B4 B3 B8 B9 37.46(15) . . . . ?
C1 B4 B8 B3 40.34(14) . . . . ?
B9 B4 B8 B3 137.95(15) . . . . ?
B5 B4 B8 B3 101.00(16) . . . . ?
C1 B4 B8 B7 3.0(2) . . . . ?
B3 B4 B8 B7 -37.33(15) . . . . ?
B9 B4 B8 B7 100.62(17) . . . . ?
B5 B4 B8 B7 63.7(2) . . . . ?
C1 B4 B8 B12 -60.22(19) . . . . ?
B3 B4 B8 B12 -100.57(16) . . . . ?
B9 B4 B8 B12 37.38(14) . . . . ?
B5 B4 B8 B12 0.4(2) . . . . ?
C1 B4 B8 B9 -97.61(16) . . . . ?
B3 B4 B8 B9 -137.95(15) . . . . ?
B5 B4 B8 B9 -36.95(14) . . . . ?
C2 B7 B8 B3 -40.58(13) . . . . ?
B12 B7 B8 B3 -138.05(15) . . . . ?
B11 B7 B8 B3 -101.27(15) . . . . ?
C2 B7 B8 B4 -3.2(2) . . . . ?
B3 B7 B8 B4 37.42(15) . . . . ?
B12 B7 B8 B4 -100.63(17) . . . . ?
B11 B7 B8 B4 -63.8(2) . . . . ?
C2 B7 B8 B12 97.48(15) . . . . ?
B3 B7 B8 B12 138.05(15) . . . . ?
B11 B7 B8 B12 36.78(14) . . . . ?
C2 B7 B8 B9 60.04(19) . . . . ?
B3 B7 B8 B9 100.62(17) . . . . ?
B12 B7 B8 B9 -37.43(15) . . . . ?
B11 B7 B8 B9 -0.6(2) . . . . ?
C1 B5 B9 B4 39.63(14) . . . . ?
B6 B5 B9 B4 101.27(16) . . . . ?
B10 B5 B9 B4 138.92(15) . . . . ?
C1 B5 B9 B10 -99.29(15) . . . . ?
B6 B5 B9 B10 -37.65(14) . . . . ?
B4 B5 B9 B10 -138.92(15) . . . . ?
C1 B5 B9 B12 -61.16(19) . . . . ?
B6 B5 B9 B12 0.5(2) . . . . ?
B10 B5 B9 B12 38.13(15) . . . . ?
B4 B5 B9 B12 -100.79(17) . . . . ?
C1 B5 B9 B8 2.3(2) . . . . ?
B6 B5 B9 B8 64.0(2) . . . . ?
B10 B5 B9 B8 101.61(16) . . . . ?
B4 B5 B9 B8 -37.31(15) . . . . ?
C1 B4 B9 B5 -39.15(13) . . . . ?
B3 B4 B9 B5 -101.33(15) . . . . ?
B8 B4 B9 B5 -138.37(15) . . . . ?
C1 B4 B9 B10 -2.09(19) . . . . ?
B3 B4 B9 B10 -64.26(18) . . . . ?
B8 B4 B9 B10 -101.30(16) . . . . ?
B5 B4 B9 B10 37.07(14) . . . . ?
C1 B4 B9 B12 61.82(18) . . . . ?
B3 B4 B9 B12 -0.36(19) . . . . ?
B8 B4 B9 B12 -37.40(14) . . . . ?
B5 B4 B9 B12 100.97(16) . . . . ?
C1 B4 B9 B8 99.22(15) . . . . ?
B3 B4 B9 B8 37.04(13) . . . . ?
B5 B4 B9 B8 138.37(15) . . . . ?
B3 B8 B9 B5 0.0(2) . . . . ?
B4 B8 B9 B5 37.55(15) . . . . ?
B7 B8 B9 B5 -63.2(2) . . . . ?
B12 B8 B9 B5 -100.56(16) . . . . ?
B3 B8 B9 B4 -37.54(14) . . . . ?
B7 B8 B9 B4 -100.71(16) . . . . ?
B12 B8 B9 B4 -138.11(15) . . . . ?
B3 B8 B9 B10 63.9(2) . . . . ?
B4 B8 B9 B10 101.46(16) . . . . ?
B7 B8 B9 B10 0.7(2) . . . . ?
B12 B8 B9 B10 -36.65(15) . . . . ?
B3 B8 B9 B12 100.57(16) . . . . ?
B4 B8 B9 B12 138.11(15) . . . . ?
B7 B8 B9 B12 37.40(14) . . . . ?
C1 B6 B10 B5 38.81(13) . . . . ?
C2 B6 B10 B5 99.01(14) . . . . ?
B11 B6 B10 B5 138.23(15) . . . . ?
Ru1 B6 B10 B5 -112.2(6) . . . . ?
C1 B6 B10 B11 -99.42(14) . . . . ?
C2 B6 B10 B11 -39.22(13) . . . . ?
B5 B6 B10 B11 -138.23(15) . . . . ?
Ru1 B6 B10 B11 109.5(6) . . . . ?
C1 B6 B10 B9 1.08(18) . . . . ?
C2 B6 B10 B9 61.28(17) . . . . ?
B11 B6 B10 B9 100.51(16) . . . . ?
B5 B6 B10 B9 -37.72(14) . . . . ?
Ru1 B6 B10 B9 -150.0(6) . . . . ?
C1 B6 B10 B12 -61.78(17) . . . . ?
C2 B6 B10 B12 -1.58(19) . . . . ?
B11 B6 B10 B12 37.64(14) . . . . ?
B5 B6 B10 B12 -100.59(16) . . . . ?
Ru1 B6 B10 B12 147.2(6) . . . . ?
C1 B5 B10 B6 -38.86(12) . . . . ?
B9 B5 B10 B6 -137.25(15) . . . . ?
B4 B5 B10 B6 -100.34(15) . . . . ?
C1 B5 B10 B11 -1.88(18) . . . . ?
B6 B5 B10 B11 36.98(13) . . . . ?
B9 B5 B10 B11 -100.28(16) . . . . ?
B4 B5 B10 B11 -63.36(18) . . . . ?
C1 B5 B10 B9 98.40(15) . . . . ?
B6 B5 B10 B9 137.25(15) . . . . ?
B4 B5 B10 B9 36.92(14) . . . . ?
C1 B5 B10 B12 60.63(17) . . . . ?
B6 B5 B10 B12 99.49(15) . . . . ?
B9 B5 B10 B12 -37.76(14) . . . . ?
B4 B5 B10 B12 -0.85(19) . . . . ?
B5 B9 B10 B6 37.84(14) . . . . ?
B4 B9 B10 B6 0.6(2) . . . . ?
B12 B9 B10 B6 -99.61(15) . . . . ?
B8 B9 B10 B6 -63.10(19) . . . . ?
B4 B9 B10 B5 -37.20(14) . . . . ?
B12 B9 B10 B5 -137.45(16) . . . . ?
B8 B9 B10 B5 -100.94(18) . . . . ?
B5 B9 B10 B11 100.40(15) . . . . ?
B4 B9 B10 B11 63.20(18) . . . . ?
B12 B9 B10 B11 -37.05(14) . . . . ?
B8 B9 B10 B11 -0.5(2) . . . . ?
B5 B9 B10 B12 137.45(16) . . . . ?
B4 B9 B10 B12 100.26(17) . . . . ?
B8 B9 B10 B12 36.51(15) . . . . ?
C1 B6 B11 C2 -34.96(12) . . . . ?
B10 B6 B11 C2 -134.78(14) . . . . ?
B5 B6 B11 C2 -96.65(15) . . . . ?
Ru1 B6 B11 C2 58.20(12) . . . . ?
C1 B6 B11 B12 61.44(17) . . . . ?
C2 B6 B11 B12 96.40(15) . . . . ?
B10 B6 B11 B12 -38.39(14) . . . . ?
B5 B6 B11 B12 -0.25(19) . . . . ?
Ru1 B6 B11 B12 154.59(12) . . . . ?
C1 B6 B11 B10 99.83(15) . . . . ?
C2 B6 B11 B10 134.78(14) . . . . ?
B5 B6 B11 B10 38.14(14) . . . . ?
Ru1 B6 B11 B10 -167.02(15) . . . . ?
C1 B6 B11 B7 -1.60(17) . . . . ?
C2 B6 B11 B7 33.36(12) . . . . ?
B10 B6 B11 B7 -101.42(15) . . . . ?
B5 B6 B11 B7 -63.29(17) . . . . ?
Ru1 B6 B11 B7 91.56(15) . . . . ?
B6 B10 B11 C2 39.22(12) . . . . ?
B5 B10 B11 C2 2.09(18) . . . . ?
B9 B10 B11 C2 -60.63(17) . . . . ?
B12 B10 B11 C2 -97.92(15) . . . . ?
B5 B10 B11 B6 -37.13(13) . . . . ?
B9 B10 B11 B6 -99.85(16) . . . . ?
B12 B10 B11 B6 -137.14(16) . . . . ?
B6 B10 B11 B12 137.14(16) . . . . ?
B5 B10 B11 B12 100.01(16) . . . . ?
B9 B10 B11 B12 37.29(15) . . . . ?
B6 B10 B11 B7 99.99(15) . . . . ?
B5 B10 B11 B7 62.86(17) . . . . ?
B9 B10 B11 B7 0.14(19) . . . . ?
B12 B10 B11 B7 -37.15(14) . . . . ?
B3 B7 B11 C2 34.52(13) . . . . ?
B12 B7 B11 C2 134.21(15) . . . . ?
B8 B7 B11 C2 97.05(16) . . . . ?
C2 B7 B11 B6 -33.88(12) . . . . ?
B3 B7 B11 B6 0.64(19) . . . . ?
B12 B7 B11 B6 100.33(15) . . . . ?
B8 B7 B11 B6 63.17(18) . . . . ?
C2 B7 B11 B12 -134.21(15) . . . . ?
B3 B7 B11 B12 -99.69(16) . . . . ?
B8 B7 B11 B12 -37.16(14) . . . . ?
C2 B7 B11 B10 -96.73(14) . . . . ?
B3 B7 B11 B10 -62.21(18) . . . . ?
B12 B7 B11 B10 37.48(14) . . . . ?
B8 B7 B11 B10 0.32(19) . . . . ?
C2 B11 B12 B7 -38.82(13) . . . . ?
B6 B11 B12 B7 -100.60(15) . . . . ?
B10 B11 B12 B7 -138.48(16) . . . . ?
C2 B11 B12 B8 -1.33(19) . . . . ?
B6 B11 B12 B8 -63.11(18) . . . . ?
B10 B11 B12 B8 -101.00(17) . . . . ?
B7 B11 B12 B8 37.49(14) . . . . ?
C2 B11 B12 B9 62.32(18) . . . . ?
B6 B11 B12 B9 0.5(2) . . . . ?
B10 B11 B12 B9 -37.34(15) . . . . ?
B7 B11 B12 B9 101.14(17) . . . . ?
C2 B11 B12 B10 99.66(15) . . . . ?
B6 B11 B12 B10 37.89(14) . . . . ?
B7 B11 B12 B10 138.48(16) . . . . ?
C2 B7 B12 B11 38.78(13) . . . . ?
B3 B7 B12 B11 101.37(15) . . . . ?
B8 B7 B12 B11 138.35(15) . . . . ?
C2 B7 B12 B8 -99.57(15) . . . . ?
B3 B7 B12 B8 -36.98(14) . . . . ?
B11 B7 B12 B8 -138.35(15) . . . . ?
C2 B7 B12 B9 -62.03(18) . . . . ?
B3 B7 B12 B9 0.56(19) . . . . ?
B8 B7 B12 B9 37.54(14) . . . . ?
B11 B7 B12 B9 -100.81(15) . . . . ?
C2 B7 B12 B10 1.4(2) . . . . ?
B3 B7 B12 B10 63.98(19) . . . . ?
B8 B7 B12 B10 100.95(17) . . . . ?
B11 B7 B12 B10 -37.40(14) . . . . ?
B3 B8 B12 B11 -0.5(2) . . . . ?
B4 B8 B12 B11 62.82(19) . . . . ?
B7 B8 B12 B11 -37.90(14) . . . . ?
B9 B8 B12 B11 100.15(16) . . . . ?
B3 B8 B12 B7 37.35(14) . . . . ?
B4 B8 B12 B7 100.72(16) . . . . ?
B9 B8 B12 B7 138.05(15) . . . . ?
B3 B8 B12 B9 -100.70(16) . . . . ?
B4 B8 B12 B9 -37.33(14) . . . . ?
B7 B8 B12 B9 -138.05(15) . . . . ?
B3 B8 B12 B10 -64.33(19) . . . . ?
B4 B8 B12 B10 -1.0(2) . . . . ?
B7 B8 B12 B10 -101.68(15) . . . . ?
B9 B8 B12 B10 36.37(14) . . . . ?
B5 B9 B12 B11 -0.6(2) . . . . ?
B4 B9 B12 B11 -64.58(19) . . . . ?
B10 B9 B12 B11 37.45(15) . . . . ?
B8 B9 B12 B11 -101.97(17) . . . . ?
B5 B9 B12 B7 63.8(2) . . . . ?
B4 B9 B12 B7 -0.13(19) . . . . ?
B10 B9 B12 B7 101.90(16) . . . . ?
B8 B9 B12 B7 -37.52(14) . . . . ?
B5 B9 B12 B8 101.33(18) . . . . ?
B4 B9 B12 B8 37.39(14) . . . . ?
B10 B9 B12 B8 139.42(15) . . . . ?
B5 B9 B12 B10 -38.09(15) . . . . ?
B4 B9 B12 B10 -102.03(16) . . . . ?
B8 B9 B12 B10 -139.42(15) . . . . ?
B6 B10 B12 B11 -37.68(14) . . . . ?
B5 B10 B12 B11 -100.47(15) . . . . ?
B9 B10 B12 B11 -138.07(16) . . . . ?
B6 B10 B12 B7 0.1(2) . . . . ?
B5 B10 B12 B7 -62.67(19) . . . . ?
B11 B10 B12 B7 37.80(15) . . . . ?
B9 B10 B12 B7 -100.28(18) . . . . ?
B6 B10 B12 B8 63.91(19) . . . . ?
B5 B10 B12 B8 1.12(19) . . . . ?
B11 B10 B12 B8 101.59(16) . . . . ?
B9 B10 B12 B8 -36.48(15) . . . . ?
B6 B10 B12 B9 100.39(17) . . . . ?
B5 B10 B12 B9 37.60(14) . . . . ?
B11 B10 B12 B9 138.07(16) . . . . ?
B6 B5 C1 C5 92.02(18) . . . . ?
B9 B5 C1 C5 -166.46(16) . . . . ?
B10 B5 C1 C5 130.98(17) . . . . ?
B4 B5 C1 C5 -126.15(19) . . . . ?
B6 B5 C1 C2 -37.99(12) . . . . ?
B9 B5 C1 C2 63.54(17) . . . . ?
B10 B5 C1 C2 0.98(18) . . . . ?
B4 B5 C1 C2 103.85(15) . . . . ?
B9 B5 C1 B6 101.52(15) . . . . ?
B10 B5 C1 B6 38.96(13) . . . . ?
B4 B5 C1 B6 141.84(14) . . . . ?
B6 B5 C1 B4 -141.84(14) . . . . ?
B9 B5 C1 B4 -40.31(14) . . . . ?
B10 B5 C1 B4 -102.87(16) . . . . ?
B6 B5 C1 B3 -105.53(15) . . . . ?
B9 B5 C1 B3 -4.0(2) . . . . ?
B10 B5 C1 B3 -66.57(18) . . . . ?
B4 B5 C1 B3 36.30(15) . . . . ?
C2 B6 C1 C5 95.80(14) . . . . ?
B10 B6 C1 C5 -164.95(14) . . . . ?
B11 B6 C1 C5 131.29(14) . . . . ?
B5 B6 C1 C5 -125.06(16) . . . . ?
Ru1 B6 C1 C5 9.42(13) . . . . ?
B10 B6 C1 C2 99.25(14) . . . . ?
B11 B6 C1 C2 35.49(12) . . . . ?
B5 B6 C1 C2 139.14(13) . . . . ?
Ru1 B6 C1 C2 -86.38(9) . . . . ?
C2 B6 C1 B5 -139.14(13) . . . . ?
B10 B6 C1 B5 -39.89(13) . . . . ?
B11 B6 C1 B5 -103.65(14) . . . . ?
Ru1 B6 C1 B5 134.48(11) . . . . ?
C2 B6 C1 B4 -101.86(15) . . . . ?
B10 B6 C1 B4 -2.61(18) . . . . ?
B11 B6 C1 B4 -66.37(17) . . . . ?
B5 B6 C1 B4 37.28(14) . . . . ?
Ru1 B6 C1 B4 171.76(12) . . . . ?
C2 B6 C1 B3 -33.39(13) . . . . ?
B10 B6 C1 B3 65.86(17) . . . . ?
B11 B6 C1 B3 2.10(18) . . . . ?
B5 B6 C1 B3 105.75(16) . . . . ?
Ru1 B6 C1 B3 -119.77(12) . . . . ?
B3 B4 C1 C5 -98.2(2) . . . . ?
B9 B4 C1 C5 159.43(19) . . . . ?
B8 B4 C1 C5 -138.3(2) . . . . ?
B5 B4 C1 C5 119.6(2) . . . . ?
B3 B4 C1 C2 38.27(14) . . . . ?
B9 B4 C1 C2 -64.06(18) . . . . ?
B8 B4 C1 C2 -1.8(2) . . . . ?
B5 B4 C1 C2 -103.91(15) . . . . ?
B3 B4 C1 B5 142.17(15) . . . . ?
B9 B4 C1 B5 39.85(14) . . . . ?
B8 B4 C1 B5 102.14(17) . . . . ?
B3 B4 C1 B6 105.27(15) . . . . ?
B9 B4 C1 B6 2.94(19) . . . . ?
B8 B4 C1 B6 65.24(19) . . . . ?
B5 B4 C1 B6 -36.90(14) . . . . ?
B9 B4 C1 B3 -102.32(16) . . . . ?
B8 B4 C1 B3 -40.03(15) . . . . ?
B5 B4 C1 B3 -142.17(15) . . . . ?
C2 B3 C1 C5 -92.76(15) . . . . ?
B8 B3 C1 C5 169.10(15) . . . . ?
B7 B3 C1 C5 -127.65(15) . . . . ?
B4 B3 C1 C5 128.17(17) . . . . ?
B8 B3 C1 C2 -98.15(15) . . . . ?
B7 B3 C1 C2 -34.89(12) . . . . ?
B4 B3 C1 C2 -139.07(15) . . . . ?
C2 B3 C1 B5 102.19(15) . . . . ?
B8 B3 C1 B5 4.0(2) . . . . ?
B7 B3 C1 B5 67.30(18) . . . . ?
B4 B3 C1 B5 -36.88(15) . . . . ?
C2 B3 C1 B6 33.20(13) . . . . ?
B8 B3 C1 B6 -64.94(18) . . . . ?
B7 B3 C1 B6 -1.69(19) . . . . ?
B4 B3 C1 B6 -105.87(16) . . . . ?
C2 B3 C1 B4 139.07(15) . . . . ?
B8 B3 C1 B4 40.92(15) . . . . ?
B7 B3 C1 B4 104.18(16) . . . . ?
C5 C1 C2 C3 0.03(16) . . . . ?
B5 C1 C2 C3 142.26(14) . . . . ?
B6 C1 C2 C3 103.83(13) . . . . ?
B4 C1 C2 C3 -149.25(15) . . . . ?
B3 C1 C2 C3 -110.98(15) . . . . ?
C5 C1 C2 B7 149.03(14) . . . . ?
B5 C1 C2 B7 -68.73(17) . . . . ?
B6 C1 C2 B7 -107.17(14) . . . . ?
B4 C1 C2 B7 -0.24(19) . . . . ?
B3 C1 C2 B7 38.03(14) . . . . ?
C5 C1 C2 B11 -141.86(14) . . . . ?
B5 C1 C2 B11 0.37(18) . . . . ?
B6 C1 C2 B11 -38.06(13) . . . . ?
B4 C1 C2 B11 68.87(17) . . . . ?
B3 C1 C2 B11 107.14(15) . . . . ?
C5 C1 C2 B6 -103.80(14) . . . . ?
B5 C1 C2 B6 38.43(13) . . . . ?
B4 C1 C2 B6 106.93(15) . . . . ?
B3 C1 C2 B6 145.20(14) . . . . ?
C5 C1 C2 B3 111.00(15) . . . . ?
B5 C1 C2 B3 -106.76(15) . . . . ?
B6 C1 C2 B3 -145.20(14) . . . . ?
B4 C1 C2 B3 -38.27(15) . . . . ?
B3 B7 C2 C3 98.0(2) . . . . ?
B12 B7 C2 C3 -159.68(17) . . . . ?
B8 B7 C2 C3 138.10(18) . . . . ?
B11 B7 C2 C3 -120.3(2) . . . . ?
B3 B7 C2 C1 -37.97(14) . . . . ?
B12 B7 C2 C1 64.35(17) . . . . ?
B8 B7 C2 C1 2.13(19) . . . . ?
B11 B7 C2 C1 103.70(14) . . . . ?
B3 B7 C2 B11 -141.67(14) . . . . ?
B12 B7 C2 B11 -39.35(14) . . . . ?
B8 B7 C2 B11 -101.57(16) . . . . ?
B3 B7 C2 B6 -104.86(15) . . . . ?
B12 B7 C2 B6 -2.54(19) . . . . ?
B8 B7 C2 B6 -64.76(18) . . . . ?
B11 B7 C2 B6 36.80(14) . . . . ?
B12 B7 C2 B3 102.32(16) . . . . ?
B8 B7 C2 B3 40.10(14) . . . . ?
B11 B7 C2 B3 141.67(14) . . . . ?
B6 B11 C2 C3 -91.51(18) . . . . ?
B12 B11 C2 C3 166.37(16) . . . . ?
B10 B11 C2 C3 -130.81(17) . . . . ?
B7 B11 C2 C3 126.66(19) . . . . ?
B6 B11 C2 C1 37.75(12) . . . . ?
B12 B11 C2 C1 -64.36(16) . . . . ?
B10 B11 C2 C1 -1.54(17) . . . . ?
B7 B11 C2 C1 -104.07(14) . . . . ?
B6 B11 C2 B7 141.83(14) . . . . ?
B12 B11 C2 B7 39.71(13) . . . . ?
B10 B11 C2 B7 102.53(15) . . . . ?
B12 B11 C2 B6 -102.12(15) . . . . ?
B10 B11 C2 B6 -39.30(13) . . . . ?
B7 B11 C2 B6 -141.83(14) . . . . ?
B6 B11 C2 B3 105.00(15) . . . . ?
B12 B11 C2 B3 2.88(18) . . . . ?
B10 B11 C2 B3 65.70(17) . . . . ?
B7 B11 C2 B3 -36.83(14) . . . . ?
C1 B6 C2 C3 -95.54(13) . . . . ?
B10 B6 C2 C3 165.52(14) . . . . ?
B11 B6 C2 C3 125.23(15) . . . . ?
B5 B6 C2 C3 -130.95(14) . . . . ?
Ru1 B6 C2 C3 -8.44(11) . . . . ?
B10 B6 C2 C1 -98.94(14) . . . . ?
B11 B6 C2 C1 -139.23(13) . . . . ?
B5 B6 C2 C1 -35.41(12) . . . . ?
Ru1 B6 C2 C1 87.11(9) . . . . ?
C1 B6 C2 B7 101.62(15) . . . . ?
B10 B6 C2 B7 2.68(19) . . . . ?
B11 B6 C2 B7 -37.61(14) . . . . ?
B5 B6 C2 B7 66.21(17) . . . . ?
Ru1 B6 C2 B7 -171.27(12) . . . . ?
C1 B6 C2 B11 139.23(13) . . . . ?
B10 B6 C2 B11 40.29(13) . . . . ?
B5 B6 C2 B11 103.82(14) . . . . ?
Ru1 B6 C2 B11 -133.67(11) . . . . ?
C1 B6 C2 B3 33.24(13) . . . . ?
B10 B6 C2 B3 -65.70(17) . . . . ?
B11 B6 C2 B3 -105.99(15) . . . . ?
B5 B6 C2 B3 -2.16(18) . . . . ?
Ru1 B6 C2 B3 120.35(12) . . . . ?
C1 B3 C2 C3 92.45(15) . . . . ?
B8 B3 C2 C3 -169.22(14) . . . . ?
B7 B3 C2 C3 -128.28(16) . . . . ?
B4 B3 C2 C3 127.67(15) . . . . ?
B8 B3 C2 C1 98.33(15) . . . . ?
B7 B3 C2 C1 139.27(15) . . . . ?
B4 B3 C2 C1 35.22(13) . . . . ?
C1 B3 C2 B7 -139.27(15) . . . . ?
B8 B3 C2 B7 -40.94(14) . . . . ?
B4 B3 C2 B7 -104.05(16) . . . . ?
C1 B3 C2 B11 -101.58(15) . . . . ?
B8 B3 C2 B11 -3.25(19) . . . . ?
B7 B3 C2 B11 37.69(14) . . . . ?
B4 B3 C2 B11 -66.35(17) . . . . ?
C1 B3 C2 B6 -33.09(13) . . . . ?
B8 B3 C2 B6 65.24(17) . . . . ?
B7 B3 C2 B6 106.18(15) . . . . ?
B4 B3 C2 B6 2.13(18) . . . . ?
C1 C2 C3 C4 14.34(17) . . . . ?
B7 C2 C3 C4 -123.9(2) . . . . ?
B11 C2 C3 C4 146.30(16) . . . . ?
B6 C2 C3 C4 78.01(16) . . . . ?
B3 C2 C3 C4 -50.25(18) . . . . ?
C1 C2 C3 C7 164.88(14) . . . . ?
B7 C2 C3 C7 26.7(3) . . . . ?
B11 C2 C3 C7 -63.2(2) . . . . ?
B6 C2 C3 C7 -131.45(16) . . . . ?
B3 C2 C3 C7 100.29(18) . . . . ?
C1 C2 C3 Ru1 -54.09(12) . . . . ?
B7 C2 C3 Ru1 167.71(17) . . . . ?
B11 C2 C3 Ru1 77.87(17) . . . . ?
B6 C2 C3 Ru1 9.59(13) . . . . ?
B3 C2 C3 Ru1 -118.68(12) . . . . ?
C7 C3 C4 C5 -174.21(16) . . . . ?
C2 C3 C4 C5 -25.22(19) . . . . ?
Ru1 C3 C4 C5 67.31(13) . . . . ?
C7 C3 C4 Ru1 118.48(16) . . . . ?
C2 C3 C4 Ru1 -92.54(12) . . . . ?
C3 C4 C5 C6 174.96(19) . . . . ?
Ru1 C4 C5 C6 -118.5(2) . . . . ?
C3 C4 C5 C1 25.4(2) . . . . ?
Ru1 C4 C5 C1 91.96(12) . . . . ?
C3 C4 C5 Ru1 -66.58(12) . . . . ?
C2 C1 C5 C4 -14.55(17) . . . . ?
B5 C1 C5 C4 -147.28(17) . . . . ?
B6 C1 C5 C4 -78.39(17) . . . . ?
B4 C1 C5 C4 124.1(2) . . . . ?
B3 C1 C5 C4 50.36(19) . . . . ?
C2 C1 C5 C6 -166.02(18) . . . . ?
B5 C1 C5 C6 61.3(3) . . . . ?
B6 C1 C5 C6 130.14(19) . . . . ?
B4 C1 C5 C6 -27.3(3) . . . . ?
B3 C1 C5 C6 -101.1(2) . . . . ?
C2 C1 C5 Ru1 53.24(12) . . . . ?
B5 C1 C5 Ru1 -79.49(18) . . . . ?
B6 C1 C5 Ru1 -10.60(14) . . . . ?
B4 C1 C5 Ru1 -168.07(17) . . . . ?
B3 C1 C5 Ru1 118.15(12) . . . . ?
C4 C3 C7 C12 30.8(3) . . . . ?
C2 C3 C7 C12 -114.56(19) . . . . ?
Ru1 C3 C7 C12 115.35(17) . . . . ?
C4 C3 C7 C8 -148.30(18) . . . . ?
C2 C3 C7 C8 66.3(2) . . . . ?
Ru1 C3 C7 C8 -63.8(2) . . . . ?
C12 C7 C8 C9 -0.8(3) . . . . ?
C3 C7 C8 C9 178.29(18) . . . . ?
C7 C8 C9 C10 0.0(3) . . . . ?
C8 C9 C10 C11 0.1(3) . . . . ?
C9 C10 C11 C12 0.6(4) . . . . ?
C8 C7 C12 C11 1.5(3) . . . . ?
C3 C7 C12 C11 -177.60(19) . . . . ?
C10 C11 C12 C7 -1.4(3) . . . . ?
C17 C13 C14 C15 -1.5(2) . . . . ?
C18 C13 C14 C15 175.53(18) . . . . ?
Ru1 C13 C14 C15 -60.88(12) . . . . ?
C17 C13 C14 C19 -178.17(18) . . . . ?
C18 C13 C14 C19 -1.1(3) . . . . ?
Ru1 C13 C14 C19 122.48(19) . . . . ?
C17 C13 C14 Ru1 59.35(13) . . . . ?
C18 C13 C14 Ru1 -123.6(2) . . . . ?
C13 C14 C15 C16 0.28(19) . . . . ?
C19 C14 C15 C16 176.99(17) . . . . ?
Ru1 C14 C15 C16 -61.59(12) . . . . ?
C13 C14 C15 C20 -172.87(18) . . . . ?
C19 C14 C15 C20 3.8(3) . . . . ?
Ru1 C14 C15 C20 125.25(19) . . . . ?
C13 C14 C15 Ru1 61.88(12) . . . . ?
C19 C14 C15 Ru1 -121.42(18) . . . . ?
C14 C15 C16 C17 1.07(19) . . . . ?
C20 C15 C16 C17 174.22(18) . . . . ?
Ru1 C15 C16 C17 -61.27(12) . . . . ?
C14 C15 C16 C21 -174.93(18) . . . . ?
C20 C15 C16 C21 -1.8(3) . . . . ?
Ru1 C15 C16 C21 122.74(19) . . . . ?
C14 C15 C16 Ru1 62.33(12) . . . . ?
C20 C15 C16 Ru1 -124.51(19) . . . . ?
C14 C13 C17 C16 2.2(2) . . . . ?
C18 C13 C17 C16 -174.86(19) . . . . ?
Ru1 C13 C17 C16 62.80(12) . . . . ?
C14 C13 C17 C22 173.93(19) . . . . ?
C18 C13 C17 C22 -3.1(3) . . . . ?
Ru1 C13 C17 C22 -125.5(2) . . . . ?
C14 C13 C17 Ru1 -60.62(12) . . . . ?
C18 C13 C17 Ru1 122.3(2) . . . . ?
C15 C16 C17 C13 -2.0(2) . . . . ?
C21 C16 C17 C13 173.98(18) . . . . ?
Ru1 C16 C17 C13 -64.08(13) . . . . ?
C15 C16 C17 C22 -173.93(19) . . . . ?
C21 C16 C17 C22 2.1(3) . . . . ?
Ru1 C16 C17 C22 124.0(2) . . . . ?
C15 C16 C17 Ru1 62.07(12) . . . . ?
C21 C16 C17 Ru1 -121.94(19) . . . . ?
